data_4517901
loop_
_publ_author_name
'Thomas, Rudy'
'Devaux, Philippe'
'Rivenet, Murielle'
'Henry, Natacha'
'Abraham, Francis'

_publ_section_title
;
 Zirconium Oxalates: Zr(OH)<sub>2</sub>(C<sub>2</sub>O<sub>4</sub>),
 (H<sub>11</sub>O<sub>5</sub>)<sub>2</sub>[Zr<sub>2</sub>(C<sub>2</sub>O<sub>4</sub>)<sub>5</sub>(H<sub>2</sub>O)<sub>4</sub>],
 and
 MM'[Zr(C<sub>2</sub>O<sub>4</sub>)<sub>3</sub>]&#x00B7;<i>x</i>H<sub>2</sub>O
 with M and M' = Ammonium, Alkali Metal, and Hydroxonium Ion
 H<sub>2<i>n</i>+1</sub>O <sub> <i>n</i> </sub><sup>+</sup> (<i>n</i> = 2,
 3, 4).
;
_journal_issue 33
_journal_name_full 'ACS omega'
_journal_page_first 21260
_journal_page_last 21270
_journal_paper_doi 10.1021/acsomega.0c03224
_journal_volume 5
_journal_year 2020
_chemical_formula_sum 'C6 H4 Na2 O14 Zr'
_chemical_formula_weight 437.29
_space_group_crystal_system monoclinic
_space_group_IT_number 15
_space_group_name_Hall '-C 2yc'
_space_group_name_H-M_alt 'C 1 2/c 1'
_atom_sites_solution_hydrogens difmap
_audit_creation_method SHELXL-2013
_cell_angle_alpha 90
_cell_angle_beta 95.743(3)
_cell_angle_gamma 90
_cell_formula_units_Z 4
_cell_length_a 13.8646(9)
_cell_length_b 10.4241(6)
_cell_length_c 8.9290(5)
_cell_measurement_reflns_used 3641
_cell_measurement_temperature 296(2)
_cell_measurement_theta_max 27.00
_cell_measurement_theta_min 2.45
_cell_volume 1284.00(13)
_computing_cell_refinement 'Bruker SMART'
_computing_data_collection 'Bruker SMART'
_computing_data_reduction 'Bruker SAINT'
_computing_molecular_graphics 'Bruker SHELXTL'
_computing_publication_material 'Bruker SHELXTL'
_computing_structure_refinement 'SHELXL-2013 (Sheldrick, 2013)'
_computing_structure_solution 'Bruker SHELXTL'
_diffrn_ambient_temperature 296(2)
_diffrn_measured_fraction_theta_full 0.999
_diffrn_measured_fraction_theta_max 0.990
_diffrn_measurement_device_type 'CCD area detector'
_diffrn_measurement_method 'phi and omega scans'
_diffrn_radiation_type MoK\a
_diffrn_radiation_wavelength 0.71073
_diffrn_reflns_av_R_equivalents 0.0440
_diffrn_reflns_av_unetI/netI 0.0385
_diffrn_reflns_Laue_measured_fraction_full 0.999
_diffrn_reflns_Laue_measured_fraction_max 0.990
_diffrn_reflns_limit_h_max 18
_diffrn_reflns_limit_h_min -17
_diffrn_reflns_limit_k_max 14
_diffrn_reflns_limit_k_min -14
_diffrn_reflns_limit_l_max 12
_diffrn_reflns_limit_l_min -11
_diffrn_reflns_number 11377
_diffrn_reflns_point_group_measured_fraction_full 0.999
_diffrn_reflns_point_group_measured_fraction_max 0.990
_diffrn_reflns_theta_full 25.242
_diffrn_reflns_theta_max 29.177
_diffrn_reflns_theta_min 2.449
_diffrn_source 'sealed tube'
_exptl_absorpt_coefficient_mu 1.006
_exptl_absorpt_correction_T_max 1
_exptl_absorpt_correction_T_min 0.881
_exptl_absorpt_correction_type empirical
_exptl_absorpt_process_details sadabs
_exptl_crystal_colour colorless
_exptl_crystal_density_diffrn 2.262
_exptl_crystal_density_method 'not measured'
_exptl_crystal_description plate
_exptl_crystal_F_000 856
_exptl_crystal_size_max 0.180
_exptl_crystal_size_mid 0.160
_exptl_crystal_size_min 0.045
_refine_diff_density_max 0.769
_refine_diff_density_min -0.377
_refine_diff_density_rms 0.098
_refine_ls_extinction_method none
_refine_ls_goodness_of_fit_ref 1.068
_refine_ls_hydrogen_treatment refxyz
_refine_ls_matrix_type full
_refine_ls_number_parameters 111
_refine_ls_number_reflns 1722
_refine_ls_number_restraints 2
_refine_ls_restrained_S_all 1.070
_refine_ls_R_factor_all 0.0368
_refine_ls_R_factor_gt 0.0286
_refine_ls_shift/su_max 0.001
_refine_ls_shift/su_mean 0.000
_refine_ls_structure_factor_coef Fsqd
_refine_ls_weighting_details 'w=1/[\s^2^(Fo^2^)+(0.0202P)^2^+1.3314P] where P=(Fo^2^+2Fc^2^)/3'
_refine_ls_weighting_scheme calc
_refine_ls_wR_factor_gt 0.0534
_refine_ls_wR_factor_ref 0.0572
_reflns_Friedel_coverage 0.000
_reflns_number_gt 1507
_reflns_number_total 1722
_reflns_threshold_expression 'I > 2\s(I)'
_cod_data_source_file ao0c03224_si_002.cif
_cod_data_source_block Na2ZrOx3
_cod_depositor_comments 'Adding full bibliography for 4517899--4517905.cif.'
_cod_original_sg_symbol_H-M 'C 2/c'
_cod_database_code 4517901
_shelx_space_group_comment
;
The symmetry employed for this shelxl refinement is uniquely defined
by the following loop, which should always be used as a source of
symmetry information in preference to the above space-group names.
They are only intended as comments.
;
_shelxl_version_number 2013-3

loop_
_space_group_symop_operation_xyz
'x, y, z'
'-x, y, -z+1/2'
'x+1/2, y+1/2, z'
'-x+1/2, y+1/2, -z+1/2'
'-x, -y, -z'
'x, -y, z-1/2'
'-x+1/2, -y+1/2, -z'
'x+1/2, -y+1/2, z-1/2'

loop_
_atom_site_label
_atom_site_type_symbol
_atom_site_fract_x
_atom_site_fract_y
_atom_site_fract_z
_atom_site_U_iso_or_equiv
_atom_site_adp_type
_atom_site_occupancy
_atom_site_site_symmetry_order
_atom_site_calc_flag
_atom_site_refinement_flags_posn
_atom_site_refinement_flags_adp
_atom_site_refinement_flags_occupancy
_atom_site_disorder_assembly
_atom_site_disorder_group
Zr1 Zr 0.0000 0.31473(2) 0.2500 0.01381(9) Uani 1 2 d S T P . .
Na1 Na 0.25288(7) 0.09005(9) 0.08095(10) 0.0317(2) Uani 1 1 d . . . . .
C1 C 0.05187(15) 0.48328(19) -0.0098(2) 0.0165(4) Uani 1 1 d . . . . .
C2 C 0.16481(17) 0.1396(2) 0.3600(2) 0.0232(5) Uani 1 1 d . . . . .
C3 C 0.10285(17) -0.1443(2) -0.0073(2) 0.0233(5) Uani 1 1 d . . . . .
O1 O 0.09388(10) 0.40978(13) 0.08506(14) 0.0181(3) Uani 1 1 d . . . . .
O2 O -0.08729(10) 0.46706(13) 0.12179(14) 0.0196(3) Uani 1 1 d . . . . .
O3 O -0.02889(11) 0.21809(15) 0.03214(16) 0.0252(4) Uani 1 1 d . . . . .
O4 O 0.12741(11) 0.20447(14) 0.24455(16) 0.0246(4) Uani 1 1 d . . . . .
O5 O 0.12567(13) -0.08160(16) 0.10553(16) 0.0383(4) Uani 1 1 d . . . . .
O6 O 0.23995(12) 0.07984(17) 0.36582(18) 0.0373(4) Uani 1 1 d . . . . .
O7 O 0.15385(14) 0.20701(18) -0.1105(2) 0.0360(4) Uani 1 1 d D . . . .
H1 H 0.0994(18) 0.206(3) -0.088(3) 0.043 Uiso 1 1 d D U . . .
H2 H 0.144(2) 0.170(3) -0.182(3) 0.043 Uiso 1 1 d D U . . .

loop_
_atom_site_aniso_label
_atom_site_aniso_U_11
_atom_site_aniso_U_22
_atom_site_aniso_U_33
_atom_site_aniso_U_23
_atom_site_aniso_U_13
_atom_site_aniso_U_12
Zr1 0.01613(17) 0.01417(15) 0.01117(13) 0.000 0.00157(10) 0.000
Na1 0.0288(5) 0.0332(5) 0.0336(5) -0.0025(4) 0.0057(4) -0.0012(4)
C1 0.0181(11) 0.0153(10) 0.0159(9) -0.0020(7) 0.0013(8) -0.0022(8)
C2 0.0262(13) 0.0210(11) 0.0224(11) -0.0002(8) 0.0017(9) 0.0030(10)
C3 0.0297(13) 0.0219(11) 0.0177(10) 0.0014(8) -0.0005(9) -0.0038(10)
O1 0.0170(8) 0.0189(7) 0.0183(7) 0.0040(6) 0.0013(6) -0.0001(6)
O2 0.0192(8) 0.0224(8) 0.0179(7) 0.0049(6) 0.0050(6) 0.0025(6)
O3 0.0273(9) 0.0298(8) 0.0195(7) -0.0068(6) 0.0067(6) -0.0092(7)
O4 0.0285(9) 0.0274(8) 0.0191(7) 0.0049(6) 0.0080(6) 0.0109(7)
O5 0.0552(12) 0.0392(10) 0.0204(8) -0.0093(7) 0.0042(8) -0.0207(9)
O6 0.0325(10) 0.0450(11) 0.0347(9) 0.0078(8) 0.0057(8) 0.0194(9)
O7 0.0374(11) 0.0411(11) 0.0308(9) -0.0112(8) 0.0094(8) 0.0010(9)

loop_
_atom_type_symbol
_atom_type_description
_atom_type_scat_dispersion_real
_atom_type_scat_dispersion_imag
_atom_type_scat_source
C C 0.0033 0.0016 'International Tables Vol C Tables 4.2.6.8 and 6.1.1.4'
H H 0.0000 0.0000 'International Tables Vol C Tables 4.2.6.8 and 6.1.1.4'
O O 0.0106 0.0060 'International Tables Vol C Tables 4.2.6.8 and 6.1.1.4'
Na Na 0.0362 0.0249 'International Tables Vol C Tables 4.2.6.8 and 6.1.1.4'
Zr Zr -2.9673 0.5597 'International Tables Vol C Tables 4.2.6.8 and 6.1.1.4'

loop_
_geom_angle_atom_site_label_1
_geom_angle_atom_site_label_2
_geom_angle_atom_site_label_3
_geom_angle
_geom_angle_site_symmetry_1
_geom_angle_site_symmetry_3
_geom_angle_publ_flag
O4 Zr1 O4 114.07(8) . 2 ?
O4 Zr1 O3 78.95(6) . . ?
O4 Zr1 O3 72.02(5) 2 . ?
O4 Zr1 O3 72.02(5) . 2 ?
O4 Zr1 O3 78.96(6) 2 2 ?
O3 Zr1 O3 125.28(8) . 2 ?
O4 Zr1 O2 141.64(5) . . ?
O4 Zr1 O2 89.27(6) 2 . ?
O3 Zr1 O2 80.26(5) . . ?
O3 Zr1 O2 145.15(5) 2 . ?
O4 Zr1 O2 89.27(6) . 2 ?
O4 Zr1 O2 141.64(5) 2 2 ?
O3 Zr1 O2 145.15(5) . 2 ?
O3 Zr1 O2 80.26(5) 2 2 ?
O2 Zr1 O2 89.73(7) . 2 ?
O4 Zr1 O1 71.92(5) . . ?
O4 Zr1 O1 141.44(5) 2 . ?
O3 Zr1 O1 72.10(5) . . ?
O3 Zr1 O1 134.88(5) 2 . ?
O2 Zr1 O1 71.15(5) . . ?
O2 Zr1 O1 73.07(5) 2 . ?
O4 Zr1 O1 141.44(5) . 2 ?
O4 Zr1 O1 71.92(5) 2 2 ?
O3 Zr1 O1 134.88(5) . 2 ?
O3 Zr1 O1 72.10(5) 2 2 ?
O2 Zr1 O1 73.07(5) . 2 ?
O2 Zr1 O1 71.15(5) 2 2 ?
O1 Zr1 O1 128.64(7) . 2 ?
O7 Na1 O7 84.15(7) . 7 ?
O7 Na1 O5 93.81(7) . . ?
O7 Na1 O5 162.18(7) 7 . ?
O7 Na1 O2 141.13(6) . 3_545 ?
O7 Na1 O2 88.69(6) 7 3_545 ?
O5 Na1 O2 103.55(6) . 3_545 ?
O7 Na1 O6 129.12(7) . . ?
O7 Na1 O6 90.99(7) 7 . ?
O5 Na1 O6 76.54(6) . . ?
O2 Na1 O6 89.05(5) 3_545 . ?
O7 Na1 O6 80.14(6) . 6 ?
O7 Na1 O6 130.92(6) 7 6 ?
O5 Na1 O6 65.63(5) . 6 ?
O2 Na1 O6 76.04(6) 3_545 6 ?
O6 Na1 O6 134.03(5) . 6 ?
O7 Na1 O4 78.80(6) . . ?
O7 Na1 O4 85.52(6) 7 . ?
O5 Na1 O4 76.74(6) . . ?
O2 Na1 O4 138.72(6) 3_545 . ?
O6 Na1 O4 50.32(5) . . ?
O6 Na1 O4 135.10(6) 6 . ?
O7 Na1 O1 91.94(6) . 7 ?
O7 Na1 O1 68.19(5) 7 7 ?
O5 Na1 O1 129.62(6) . 7 ?
O2 Na1 O1 50.35(4) 3_545 7 ?
O6 Na1 O1 132.66(6) . 7 ?
O6 Na1 O1 66.23(5) 6 7 ?
O4 Na1 O1 152.98(6) . 7 ?
O7 Na1 C2 104.92(7) . . ?
O7 Na1 C2 90.93(6) 7 . ?
O5 Na1 C2 72.44(6) . . ?
O2 Na1 C2 113.38(6) 3_545 . ?
O6 Na1 C2 24.34(5) . . ?
O6 Na1 C2 138.03(7) 6 . ?
O4 Na1 C2 26.27(5) . . ?
O1 Na1 C2 151.88(6) 7 . ?
O7 Na1 C1 116.66(7) . 7 ?
O7 Na1 C1 76.31(6) 7 7 ?
O5 Na1 C1 119.86(7) . 7 ?
O2 Na1 C1 25.43(5) 3_545 7 ?
O6 Na1 C1 111.08(6) . 7 ?
O6 Na1 C1 70.19(6) 6 7 ?
O4 Na1 C1 154.20(6) . 7 ?
O1 Na1 C1 24.96(5) 7 7 ?
C2 Na1 C1 134.47(7) . 7 ?
O7 Na1 Na1 42.78(5) . 7 ?
O7 Na1 Na1 41.38(5) 7 7 ?
O5 Na1 Na1 133.95(6) . 7 ?
O2 Na1 Na1 120.11(5) 3_545 7 ?
O6 Na1 Na1 115.53(6) . 7 ?
O6 Na1 Na1 109.48(6) 6 7 ?
O4 Na1 Na1 79.49(4) . 7 ?
O1 Na1 Na1 76.64(4) 7 7 ?
C2 Na1 Na1 100.49(6) . 7 ?
C1 Na1 Na1 97.85(5) 7 7 ?
O1 C1 O2 126.65(19) . 5_565 ?
O1 C1 C1 116.8(2) . 5_565 ?
O2 C1 C1 116.5(2) 5_565 5_565 ?
O1 C1 Na1 66.95(11) . 7 ?
O2 C1 Na1 59.90(10) 5_565 7 ?
C1 C1 Na1 173.90(18) 5_565 7 ?
O6 C2 O4 125.2(2) . . ?
O6 C2 C3 121.96(19) . 6_556 ?
O4 C2 C3 112.81(19) . 6_556 ?
O6 C2 Na1 61.03(12) . . ?
O4 C2 Na1 65.38(11) . . ?
C3 C2 Na1 167.77(15) 6_556 . ?
O5 C3 O3 127.1(2) . 5 ?
O5 C3 C2 120.3(2) . 6 ?
O3 C3 C2 112.65(18) 5 6 ?
C1 O1 Zr1 116.60(13) . . ?
C1 O1 Na1 88.08(11) . 7 ?
Zr1 O1 Na1 151.72(6) . 7 ?
C1 O2 Zr1 117.41(13) 5_565 . ?
C1 O2 Na1 94.67(12) 5_565 3_455 ?
Zr1 O2 Na1 147.69(6) . 3_455 ?
C3 O3 Zr1 120.06(13) 5 . ?
C2 O4 Zr1 122.30(13) . . ?
C2 O4 Na1 88.35(12) . . ?
Zr1 O4 Na1 148.23(7) . . ?
C3 O5 Na1 115.66(14) . . ?
C2 O6 Na1 94.63(13) . . ?
C2 O6 Na1 112.17(14) . 6_556 ?
Na1 O6 Na1 138.71(7) . 6_556 ?
Na1 O7 Na1 95.85(7) . 7 ?

loop_
_geom_bond_atom_site_label_1
_geom_bond_atom_site_label_2
_geom_bond_distance
_geom_bond_site_symmetry_2
_geom_bond_publ_flag
Zr1 O4 2.1121(15) . ?
Zr1 O4 2.1121(15) 2 ?
Zr1 O3 2.1917(14) . ?
Zr1 O3 2.1917(14) 2 ?
Zr1 O2 2.2404(14) . ?
Zr1 O2 2.2404(14) 2 ?
Zr1 O1 2.2866(13) . ?
Zr1 O1 2.2867(13) 2 ?
Na1 O7 2.413(2) . ?
Na1 O7 2.480(2) 7 ?
Na1 O5 2.5372(19) . ?
Na1 O2 2.5546(17) 3_545 ?
Na1 O6 2.5699(18) . ?
Na1 O6 2.6057(19) 6 ?
Na1 O4 2.6629(16) . ?
Na1 O1 2.7096(16) 7 ?
Na1 C2 2.928(2) . ?
Na1 C1 2.943(2) 7 ?
Na1 Na1 3.6323(19) 7 ?
C1 O1 1.243(2) . ?
C1 O2 1.268(2) 5_565 ?
C1 C1 1.507(4) 5_565 ?
C1 Na1 2.943(2) 7 ?
C2 O6 1.211(3) . ?
C2 O4 1.296(2) . ?
C2 C3 1.533(3) 6_556 ?
C3 O5 1.216(2) . ?
C3 O3 1.283(3) 5 ?
C3 C2 1.533(3) 6 ?
O1 Na1 2.7096(16) 7 ?
O2 C1 1.268(2) 5_565 ?
O2 Na1 2.5546(17) 3_455 ?
O3 C3 1.283(3) 5 ?
O6 Na1 2.6057(19) 6_556 ?
O7 Na1 2.480(2) 7 ?
